data_2204199
loop_
_publ_author_name
'Robert T. Stibrany'
'Harvey J. Schugar'
'Joseph A. Potenza'

_publ_section_title
;
 Hydrogen bonding in 1<i>H</i>-naphth[2,3-<i>d</i>]imidazole
;
_journal_issue 9
_journal_name_full 'Acta Crystallographica Section E'
_journal_page_first o1648
_journal_page_last o1651
_journal_paper_doi 10.1107/S1600536804019555
_journal_volume 60
_journal_year 2004
_chemical_formula_iupac 'C11 H8 N2'
_chemical_formula_moiety 'C11 H8 N2'
_chemical_formula_sum 'C11 H8 N2'
_chemical_formula_weight 168.19
_chemical_name_common naphthimidazole
_chemical_name_systematic
;
1H--napth[2,3-d]imidazole
;
_space_group_IT_number 9
_symmetry_cell_setting monoclinic
_symmetry_space_group_name_Hall 'I -2ya'
_symmetry_space_group_name_H-M 'I 1 a 1'
_atom_sites_solution_hydrogens geom
_atom_sites_solution_primary direct
_atom_sites_solution_secondary difmap
_audit_creation_method SHELXL-97
_cell_angle_alpha 90.00
_cell_angle_beta 110.502(4)
_cell_angle_gamma 90.00
_cell_formula_units_Z 8
_cell_length_a 9.4503(6)
_cell_length_b 16.3882(8)
_cell_length_c 11.4770(9)
_cell_measurement_reflns_used 730
_cell_measurement_temperature 295(2)
_cell_measurement_theta_max 20.81
_cell_measurement_theta_min 2.27
_cell_volume 1664.90(19)
_computing_cell_refinement 'SAINT-PLUS (Bruker, 2000)'
_computing_data_collection 'SMART (Bruker, 2000)'
_computing_data_reduction 'SAINT-PLUS (Bruker, 2000)'
_computing_molecular_graphics 'ORTEPIII (Burnett & Johnson, 1996) and ORTEP-32 (Farrugia, 1997)'
_computing_publication_material 'SHELXTL (Bruker, 2000)'
_computing_structure_refinement 'SHELXL97 (Sheldrick, 1997)'
_computing_structure_solution 'SHELXS97 (Sheldrick, 1990)'
_diffrn_ambient_temperature 295(2)
_diffrn_measured_fraction_theta_full 0.994
_diffrn_measured_fraction_theta_max 0.994
_diffrn_measurement_device_type 'Bruker SMART APEX CCD area-detector'
_diffrn_measurement_method '\f and \w scans'
_diffrn_radiation_monochromator graphite
_diffrn_radiation_source 'fine-focus sealed tube'
_diffrn_radiation_type MoK\a
_diffrn_radiation_wavelength 0.71073
_diffrn_reflns_av_R_equivalents 0.0520
_diffrn_reflns_av_sigmaI/netI 0.0440
_diffrn_reflns_limit_h_max 10
_diffrn_reflns_limit_h_min -11
_diffrn_reflns_limit_k_max 19
_diffrn_reflns_limit_k_min -19
_diffrn_reflns_limit_l_max 13
_diffrn_reflns_limit_l_min -13
_diffrn_reflns_number 5846
_diffrn_reflns_theta_full 25.09
_diffrn_reflns_theta_max 25.09
_diffrn_reflns_theta_min 3.79
_diffrn_standards_number 0
_exptl_absorpt_coefficient_mu 0.082
_exptl_absorpt_correction_T_max 1.00
_exptl_absorpt_correction_T_min 0.778
_exptl_absorpt_correction_type multi-scan
_exptl_absorpt_process_details '(SADABS; Blessing 1995)'
_exptl_crystal_colour 'pale yellow'
_exptl_crystal_density_diffrn 1.342
_exptl_crystal_density_method 'not measured'
_exptl_crystal_description plate
_exptl_crystal_F_000 704
_exptl_crystal_size_max 0.47
_exptl_crystal_size_mid 0.22
_exptl_crystal_size_min 0.02
_refine_diff_density_max 0.143
_refine_diff_density_min -0.125
_refine_ls_extinction_method none
_refine_ls_goodness_of_fit_ref 1.000
_refine_ls_hydrogen_treatment mixed
_refine_ls_matrix_type full
_refine_ls_number_parameters 243
_refine_ls_number_reflns 1480
_refine_ls_number_restraints 2
_refine_ls_restrained_S_all 0.999
_refine_ls_R_factor_all 0.0691
_refine_ls_R_factor_gt 0.0464
_refine_ls_shift/su_max 0.000
_refine_ls_shift/su_mean 0.000
_refine_ls_structure_factor_coef Fsqd
_refine_ls_weighting_details 'calc w=1/[\s^2^(Fo^2^)+(0.0653P)^2^] where P=(Fo^2^+2Fc^2^)/3'
_refine_ls_weighting_scheme calc
_refine_ls_wR_factor_gt 0.1005
_refine_ls_wR_factor_ref 0.1104
_reflns_number_gt 1145
_reflns_number_total 1480
_reflns_threshold_expression I>2\s(I)
_cod_data_source_file lh6257.cif
_cod_data_source_block I
_cod_depositor_comments
;
The following automatic conversions were performed:
'_symmetry_cell_setting' value 'Monoclinic' changed to 'monoclinic'
according to '/home/saulius/struct/CIF-dictionaries/cif_core.dic'
dictionary named 'cif_core.dic' version 2.4.1 from 2010-06-29.

Automatic conversion script
Id: cif_fix_enum 1527 2010-12-29 10:47:43Z saulius 

The following automatic conversions were performed:

'_symmetry_cell_setting' value 'Monoclinic' changed to 'monoclinic'
according to /home/saulius/struct/CIF-dictionaries/cif_core.dic
dictionary named 'cif_core.dic' version 2.4.1 from 2010-06-29.

Automatic conversion script
Id: cif_fix_values 1715 2011-07-08 13:25:40Z adriana 
;
_cod_original_sg_symbol_H-M Ia
_cod_database_code 2204199
_cod_database_fobs_code 2204199

loop_
_symmetry_equiv_pos_as_xyz
'x, y, z'
'x+1/2, -y, z'
'x+1/2, y+1/2, z+1/2'
'x+1, -y+1/2, z+1/2'

loop_
_atom_site_label
_atom_site_fract_x
_atom_site_fract_y
_atom_site_fract_z
_atom_site_U_iso_or_equiv
_atom_site_adp_type
_atom_site_calc_flag
_atom_site_refinement_flags
_atom_site_occupancy
_atom_site_type_symbol
N11 0.7357(4) 0.2087(2) 0.8088(3) 0.0461(9) Uani d . 1 N
N13 0.6300(4) 0.1046(2) 0.6851(3) 0.0482(9) Uani d . 1 N
C11 0.6057(4) 0.1915(2) 0.8331(3) 0.0387(10) Uani d . 1 C
C12 0.7428(5) 0.1565(3) 0.7215(4) 0.0480(10) Uani d . 1 C
H12 0.8205 0.1569 0.6894 0.058 Uiso calc R 1 H
C13 0.5392(4) 0.1247(2) 0.7551(3) 0.0395(10) Uani d . 1 C
C14 0.4075(5) 0.0916(2) 0.7566(3) 0.0453(10) Uani d . 1 C
H14 0.3631 0.0480 0.7049 0.054 Uiso calc R 1 H
C15 0.3398(5) 0.1246(3) 0.8379(3) 0.0444(10) Uani d . 1 C
C15A 0.2020(5) 0.0934(3) 0.8434(4) 0.0539(12) Uani d . 1 C
H15A 0.1551 0.0501 0.7920 0.065 Uiso calc R 1 H
C15B 0.1376(6) 0.1247(3) 0.9207(4) 0.0606(13) Uani d . 1 C
H15B 0.0474 0.1030 0.9222 0.073 Uiso calc R 1 H
C16 0.4103(5) 0.1912(2) 0.9175(3) 0.0435(10) Uani d . 1 C
C16A 0.3385(6) 0.2219(3) 0.9996(4) 0.0532(12) Uani d . 1 C
H16A 0.3837 0.2641 1.0540 0.064 Uiso calc R 1 H
C16B 0.2058(6) 0.1904(3) 0.9995(4) 0.0634(14) Uani d . 1 C
H16B 0.1595 0.2123 1.0519 0.076 Uiso calc R 1 H
C17 0.5450(5) 0.2252(2) 0.9143(3) 0.0456(11) Uani d . 1 C
H17 0.5913 0.2688 0.9652 0.055 Uiso calc R 1 H
H11 0.797(6) 0.245(3) 0.844(4) 0.056(14) Uiso d . 1 H
N21 0.4759(4) -0.0239(2) 0.5107(3) 0.0481(9) Uani d . 1 N
N23 0.3630(4) -0.1421(2) 0.4366(3) 0.0496(9) Uani d . 1 N
C21 0.3392(4) -0.0028(3) 0.4217(3) 0.0431(10) Uani d . 1 C
C22 0.4817(5) -0.1065(3) 0.5137(4) 0.0471(11) Uani d . 1 C
H22 0.5639 -0.1354 0.5665 0.057 Uiso calc R 1 H
C23 0.2681(4) -0.0775(2) 0.3758(3) 0.0409(10) Uani d . 1 C
C24 0.1293(5) -0.0783(3) 0.2820(4) 0.0462(11) Uani d . 1 C
H24 0.0820 -0.1275 0.2509 0.055 Uiso calc R 1 H
C25 0.0602(4) -0.0038(3) 0.2341(3) 0.0443(11) Uani d . 1 C
C25A -0.0828(5) -0.0003(3) 0.1375(4) 0.0543(12) Uani d . 1 C
H25A -0.1321 -0.0488 0.1051 0.065 Uiso calc R 1 H
C25B -0.1492(5) 0.0711(3) 0.0911(4) 0.0604(13) Uani d . 1 C
H25B -0.2420 0.0712 0.0264 0.072 Uiso calc R 1 H
C26 0.1329(5) 0.0719(3) 0.2832(3) 0.0446(10) Uani d . 1 C
C26A 0.0573(5) 0.1453(3) 0.2326(4) 0.0548(12) Uani d . 1 C
H26A 0.1024 0.1950 0.2638 0.066 Uiso calc R 1 H
C26B -0.0798(5) 0.1449(3) 0.1393(4) 0.0598(12) Uani d . 1 C
H26B -0.1274 0.1940 0.1077 0.072 Uiso calc R 1 H
C27 0.2754(5) 0.0711(3) 0.3780(4) 0.0477(11) Uani d . 1 C
H27 0.3250 0.1195 0.4103 0.057 Uiso calc R 1 H
H21 0.543(6) 0.010(3) 0.552(4) 0.071(16) Uiso d . 1 H

loop_
_atom_site_aniso_label
_atom_site_aniso_U_11
_atom_site_aniso_U_22
_atom_site_aniso_U_33
_atom_site_aniso_U_12
_atom_site_aniso_U_13
_atom_site_aniso_U_23
N11 0.044(2) 0.039(2) 0.0478(19) -0.0121(17) 0.0060(16) -0.0105(17)
N13 0.053(2) 0.041(2) 0.0464(17) -0.0035(18) 0.0119(16) -0.0088(16)
C11 0.043(2) 0.027(2) 0.038(2) 0.0010(18) 0.0050(18) 0.0029(16)
C12 0.048(2) 0.050(3) 0.046(2) -0.005(2) 0.0170(18) -0.003(2)
C13 0.043(2) 0.033(2) 0.0338(18) 0.0022(18) 0.0022(17) 0.0014(15)
C14 0.048(3) 0.038(2) 0.039(2) -0.009(2) 0.0030(17) -0.0051(18)
C15 0.043(2) 0.045(2) 0.0372(18) 0.006(2) 0.0042(16) 0.0081(18)
C15A 0.045(3) 0.059(3) 0.051(2) -0.002(2) 0.009(2) 0.006(2)
C15B 0.050(3) 0.063(3) 0.067(3) 0.005(3) 0.018(2) 0.016(3)
C16 0.052(2) 0.037(2) 0.0363(18) 0.004(2) 0.0087(17) 0.0019(17)
C16A 0.073(3) 0.037(2) 0.050(2) 0.011(2) 0.022(2) 0.0023(19)
C16B 0.075(4) 0.057(3) 0.069(3) 0.020(3) 0.040(3) 0.019(2)
C17 0.053(3) 0.032(2) 0.042(2) -0.001(2) 0.0042(18) -0.0027(18)
N21 0.045(2) 0.045(2) 0.0471(19) -0.0099(18) 0.0080(16) -0.0148(17)
N23 0.054(2) 0.042(2) 0.0468(18) -0.0066(17) 0.0103(16) -0.0059(16)
C21 0.044(3) 0.043(2) 0.040(2) -0.007(2) 0.011(2) -0.0076(19)
C22 0.049(2) 0.047(3) 0.041(2) 0.004(2) 0.0107(18) -0.0022(19)
C23 0.045(2) 0.037(2) 0.0387(19) -0.0041(19) 0.0132(17) -0.0057(18)
C24 0.051(3) 0.036(2) 0.050(2) -0.0134(19) 0.015(2) -0.0082(18)
C25 0.047(2) 0.047(3) 0.042(2) -0.009(2) 0.0190(19) -0.0058(19)
C25A 0.053(3) 0.054(3) 0.050(2) -0.008(2) 0.013(2) -0.004(2)
C25B 0.057(3) 0.067(3) 0.049(2) 0.011(3) 0.008(2) 0.004(2)
C26 0.052(3) 0.047(3) 0.041(2) -0.001(2) 0.022(2) -0.0044(19)
C26A 0.070(3) 0.042(3) 0.060(2) 0.000(2) 0.032(2) -0.005(2)
C26B 0.071(3) 0.049(3) 0.055(2) 0.010(3) 0.017(2) 0.004(2)
C27 0.053(3) 0.040(3) 0.048(2) -0.010(2) 0.017(2) -0.009(2)

loop_
_atom_type_symbol
_atom_type_description
_atom_type_scat_dispersion_real
_atom_type_scat_dispersion_imag
_atom_type_scat_source
C C 0.0033 0.0016 'International Tables Vol C Tables 4.2.6.8 and 6.1.1.4'
H H 0.0000 0.0000 'International Tables Vol C Tables 4.2.6.8 and 6.1.1.4'
N N 0.0061 0.0033 'International Tables Vol C Tables 4.2.6.8 and 6.1.1.4'

loop_
_geom_angle_atom_site_label_1
_geom_angle_atom_site_label_2
_geom_angle_atom_site_label_3
_geom_angle
C12 N11 C11 107.6(3)
C12 N11 H11 128(3)
C11 N11 H11 124(3)
C12 N13 C13 104.8(3)
C17 C11 N11 132.0(4)
C17 C11 C13 122.9(4)
N11 C11 C13 105.0(3)
N13 C12 N11 113.9(4)
N13 C12 H12 123.0
N11 C12 H12 123.0
C14 C13 N13 131.1(3)
C14 C13 C11 120.3(4)
N13 C13 C11 108.6(3)
C13 C14 C15 118.9(4)
C13 C14 H14 120.6
C15 C14 H14 120.6
C14 C15 C15A 121.8(4)
C14 C15 C16 119.8(4)
C15A C15 C16 118.4(4)
C15B C15A C15 121.8(5)
C15B C15A H15A 119.1
C15 C15A H15A 119.1
C15A C15B C16B 120.4(5)
C15A C15B H15B 119.8
C16B C15B H15B 119.8
C17 C16 C15 120.7(4)
C17 C16 C16A 121.5(4)
C15 C16 C16A 117.8(4)
C16B C16A C16 121.2(4)
C16B C16A H16A 119.4
C16 C16A H16A 119.4
C16A C16B C15B 120.4(5)
C16A C16B H16B 119.8
C15B C16B H16B 119.8
C11 C17 C16 117.3(4)
C11 C17 H17 121.3
C16 C17 H17 121.4
C22 N21 C21 106.7(3)
C22 N21 H21 128(3)
C21 N21 H21 125(3)
C22 N23 C23 104.4(3)
C27 C21 N21 132.1(4)
C27 C21 C23 122.8(3)
N21 C21 C23 105.1(3)
N23 C22 N21 114.5(4)
N23 C22 H22 122.8
N21 C22 H22 122.8
C24 C23 N23 130.5(4)
C24 C23 C21 120.1(4)
N23 C23 C21 109.4(3)
C23 C24 C25 118.9(4)
C23 C24 H24 120.6
C25 C24 H24 120.6
C24 C25 C25A 121.8(4)
C24 C25 C26 120.4(3)
C25A C25 C26 117.8(4)
C25B C25A C25 122.0(4)
C25B C25A H25A 119.0
C25 C25A H25A 119.0
C25A C25B C26B 120.5(4)
C25A C25B H25B 119.7
C26B C25B H25B 119.7
C27 C26 C26A 122.3(4)
C27 C26 C25 119.6(4)
C26A C26 C25 118.1(4)
C26B C26A C26 121.5(5)
C26B C26A H26A 119.2
C26 C26A H26A 119.2
C26A C26B C25B 120.1(5)
C26A C26B H26B 119.9
C25B C26B H26B 119.9
C21 C27 C26 118.2(4)
C21 C27 H27 120.9
C26 C27 H27 120.9

loop_
_geom_bond_atom_site_label_1
_geom_bond_atom_site_label_2
_geom_bond_distance
N11 C12 1.337(5)
N11 C11 1.381(5)
N11 H11 0.83(5)
N13 C12 1.313(5)
N13 C13 1.404(5)
C11 C17 1.369(6)
C11 C13 1.415(5)
C12 H12 0.9300
C13 C14 1.363(6)
C14 C15 1.412(6)
C14 H14 0.9300
C15 C15A 1.421(6)
C15 C16 1.430(6)
C15A C15B 1.341(7)
C15A H15A 0.9300
C15B C16B 1.409(7)
C15B H15B 0.9300
C16 C17 1.402(6)
C16 C16A 1.431(6)
C16A C16B 1.356(7)
C16A H16A 0.9300
C16B H16B 0.9300
C17 H17 0.9300
N21 C22 1.355(5)
N21 C21 1.381(5)
N21 H21 0.85(5)
N23 C22 1.299(5)
N23 C23 1.405(5)
C21 C27 1.368(6)
C21 C23 1.406(5)
C22 H22 0.9300
C23 C24 1.375(5)
C24 C25 1.403(6)
C24 H24 0.9300
C25 C25A 1.417(6)
C25 C26 1.434(6)
C25A C25B 1.346(6)
C25A H25A 0.9300
C25B C26B 1.395(7)
C25B H25B 0.9300
C26 C27 1.404(6)
C26 C26A 1.416(7)
C26A C26B 1.362(6)
C26A H26A 0.9300
C26B H26B 0.9300
C27 H27 0.9300

loop_
_geom_hbond_atom_site_label_D
_geom_hbond_atom_site_label_H
_geom_hbond_atom_site_label_A
_geom_hbond_site_symmetry_A
_geom_hbond_distance_DH
_geom_hbond_distance_HA
_geom_hbond_distance_DA
_geom_hbond_angle_DHA
N11 H11 N23 3_555 0.83(5) 2.12(5) 2.888(5) 155(5)
N21 H21 N13 1_555 0.85(5) 2.13(5) 2.919(5) 154(5)

loop_
_geom_torsion_atom_site_label_1
_geom_torsion_atom_site_label_2
_geom_torsion_atom_site_label_3
_geom_torsion_atom_site_label_4
_geom_torsion
C12 N11 C11 C17 179.1(4)
C12 N11 C11 C13 0.9(4)
C13 N13 C12 N11 0.2(4)
C11 N11 C12 N13 -0.7(5)
C12 N13 C13 C14 179.9(4)
C12 N13 C13 C11 0.4(4)
C17 C11 C13 C14 1.2(5)
N11 C11 C13 C14 179.6(3)
C17 C11 C13 N13 -179.2(3)
N11 C11 C13 N13 -0.8(4)
N13 C13 C14 C15 179.9(4)
C11 C13 C14 C15 -0.6(5)
C13 C14 C15 C15A 179.5(4)
C13 C14 C15 C16 -0.5(5)
C14 C15 C15A C15B 180.0(4)
C16 C15 C15A C15B 0.0(6)
C15 C15A C15B C16B 0.1(7)
C14 C15 C16 C17 1.1(5)
C15A C15 C16 C17 -178.9(4)
C14 C15 C16 C16A -179.1(3)
C15A C15 C16 C16A 0.9(5)
C17 C16 C16A C16B 177.9(4)
C15 C16 C16A C16B -1.8(5)
C16 C16A C16B C15B 1.9(6)
C15A C15B C16B C16A -1.0(7)
N11 C11 C17 C16 -178.5(4)
C13 C11 C17 C16 -0.6(5)
C15 C16 C17 C11 -0.5(5)
C16A C16 C17 C11 179.7(4)
C22 N21 C21 C27 -178.4(4)
C22 N21 C21 C23 0.6(4)
C23 N23 C22 N21 0.1(5)
C21 N21 C22 N23 -0.4(5)
C22 N23 C23 C24 177.7(4)
C22 N23 C23 C21 0.3(4)
C27 C21 C23 C24 0.8(6)
N21 C21 C23 C24 -178.3(4)
C27 C21 C23 N23 178.5(4)
N21 C21 C23 N23 -0.6(4)
N23 C23 C24 C25 -177.6(4)
C21 C23 C24 C25 -0.5(6)
C23 C24 C25 C25A 180.0(4)
C23 C24 C25 C26 -0.6(5)
C24 C25 C25A C25B -179.8(4)
C26 C25 C25A C25B 0.7(6)
C25 C25A C25B C26B -1.4(7)
C24 C25 C26 C27 1.3(5)
C25A C25 C26 C27 -179.3(4)
C24 C25 C26 C26A -179.2(4)
C25A C25 C26 C26A 0.3(5)
C27 C26 C26A C26B 179.0(4)
C25 C26 C26A C26B -0.6(6)
C26 C26A C26B C25B -0.1(7)
C25A C25B C26B C26A 1.1(7)
N21 C21 C27 C26 178.7(4)
C23 C21 C27 C26 -0.1(6)
C26A C26 C27 C21 179.6(4)
C25 C26 C27 C21 -0.9(5)

loop_
_cod_related_entry_id
_cod_related_entry_database
_cod_related_entry_code
1 ChemSpider 140996
